data_2232579
loop_
_publ_author_name
'Li, Heng-Da'

_publ_section_title
;
 2-Phenylimidazolium hemi(benzene-1,4-dicarboxylate) trihydrate
;
_journal_coeditor_code BT5686
_journal_issue 12
_journal_name_full 'Acta Crystallographica Section E'
_journal_page_first o3156
_journal_paper_doi 10.1107/S1600536811044953
_journal_volume 67
_journal_year 2011
_chemical_formula_iupac '2C9 H9 N2 +, C8 H4 O4 2-, 6H2 O'
_chemical_formula_moiety '2(C9 H9 N2 +), C8 H4 O4 2-, 6(H2 O)'
_chemical_formula_sum 'C26 H34 N4 O10'
_chemical_formula_weight 562.58
_chemical_name_systematic
;
2-Phenylimidazolium hemi(benzene-1,4-dicarboxylate) trihydrate
;
_space_group_IT_number 2
_symmetry_cell_setting triclinic
_symmetry_space_group_name_Hall '-P 1'
_symmetry_space_group_name_H-M 'P -1'
_atom_sites_solution_hydrogens geom
_atom_sites_solution_primary direct
_atom_sites_solution_secondary difmap
_audit_creation_method SHELXL-97
_cell_angle_alpha 78.5060(10)
_cell_angle_beta 75.478(5)
_cell_angle_gamma 86.774(5)
_cell_formula_units_Z 1
_cell_length_a 7.2080(10)
_cell_length_b 9.164(2)
_cell_length_c 11.368(2)
_cell_measurement_reflns_used 4505
_cell_measurement_temperature 293(2)
_cell_measurement_theta_max 25.35
_cell_measurement_theta_min 1.89
_cell_volume 712.3(2)
_computing_cell_refinement 'SAINT (Bruker, 1997)'
_computing_data_collection 'SMART (Bruker, 1997)'
_computing_data_reduction 'SAINT (Bruker, 1997)'
_computing_molecular_graphics 'SHELXTL (Sheldrick, 2008)'
_computing_publication_material 'SHELXTL (Sheldrick, 2008)'
_computing_structure_refinement 'SHELXL97 (Sheldrick, 2008)'
_computing_structure_solution 'SHELXS97 (Sheldrick, 2008)'
_diffrn_ambient_temperature 293(2)
_diffrn_measured_fraction_theta_full 0.997
_diffrn_measured_fraction_theta_max 0.997
_diffrn_measurement_device_type 'Bruker APEX'
_diffrn_measurement_method '\f and \w scans'
_diffrn_radiation_monochromator graphite
_diffrn_radiation_source 'fine-focus sealed tube'
_diffrn_radiation_type MoK\a
_diffrn_radiation_wavelength 0.71073
_diffrn_reflns_av_R_equivalents 0.0443
_diffrn_reflns_av_sigmaI/netI 0.0804
_diffrn_reflns_limit_h_max 7
_diffrn_reflns_limit_h_min -8
_diffrn_reflns_limit_k_max 11
_diffrn_reflns_limit_k_min -10
_diffrn_reflns_limit_l_max 11
_diffrn_reflns_limit_l_min -13
_diffrn_reflns_number 4505
_diffrn_reflns_theta_full 25.00
_diffrn_reflns_theta_max 25.35
_diffrn_reflns_theta_min 1.89
_diffrn_standards_decay_% 0
_diffrn_standards_interval_count 0
_diffrn_standards_interval_time 0
_diffrn_standards_number 0
_exptl_absorpt_coefficient_mu 0.102
_exptl_absorpt_correction_T_max 0.72
_exptl_absorpt_correction_T_min 0.55
_exptl_absorpt_correction_type multi-scan
_exptl_absorpt_process_details '(SADABS; Sheldrick, 1996)'
_exptl_crystal_colour colorless
_exptl_crystal_density_diffrn 1.311
_exptl_crystal_density_method 'not measured'
_exptl_crystal_description block
_exptl_crystal_F_000 298
_exptl_crystal_size_max 0.17
_exptl_crystal_size_mid 0.15
_exptl_crystal_size_min 0.12
_refine_diff_density_max 0.183
_refine_diff_density_min -0.222
_refine_ls_extinction_method none
_refine_ls_goodness_of_fit_ref 0.986
_refine_ls_hydrogen_treatment mixed
_refine_ls_matrix_type full
_refine_ls_number_parameters 205
_refine_ls_number_reflns 2611
_refine_ls_number_restraints 9
_refine_ls_restrained_S_all 0.984
_refine_ls_R_factor_all 0.1067
_refine_ls_R_factor_gt 0.0513
_refine_ls_shift/su_max 0.000
_refine_ls_shift/su_mean 0.000
_refine_ls_structure_factor_coef Fsqd
_refine_ls_weighting_details 'calc w=1/[\s^2^(Fo^2^)+(0.0385P)^2^] where P=(Fo^2^+2Fc^2^)/3'
_refine_ls_weighting_scheme calc
_refine_ls_wR_factor_gt 0.0958
_refine_ls_wR_factor_ref 0.1198
_reflns_number_gt 1519
_reflns_number_total 2611
_reflns_threshold_expression I>2\s(I)
_cod_data_source_file bt5686.cif
_cod_data_source_block I
_cod_depositor_comments
;

2019-10-14
Z value and formula fixed to values more according to usual
chemical conventions.                 miguel
;
_cod_original_formula_sum 'C13 H17 N2 O5'
_cod_original_formula_weight 281.29
_cod_original_formula_moiety 'C9 H9 N2 +, 0.5(C8 H4 O4 2-), 3(H2 O)'
_cod_original_formula_iupac 'C9 H9 N2 +, 0.5C8 H4 O4 2-, 3H2 O'
_cod_original_formula_units_Z 2
_cod_database_code 2232579
_cod_database_fobs_code 2232579

loop_
_symmetry_equiv_pos_as_xyz
'x, y, z'
'-x, -y, -z'

loop_
_atom_site_type_symbol
_atom_site_label
_atom_site_fract_x
_atom_site_fract_y
_atom_site_fract_z
_atom_site_U_iso_or_equiv
_atom_site_adp_type
_atom_site_calc_flag
_atom_site_refinement_flags
_atom_site_occupancy
_atom_site_symmetry_multiplicity
C C1 0.9035(4) 0.2035(3) 0.8466(3) 0.0553(7) Uani d . 1 1
H H1 0.9328 0.1023 0.8563 0.066 Uiso calc R 1 1
C C2 0.9084(4) 0.2981(3) 0.7392(3) 0.0543(7) Uani d . 1 1
H H2 0.9410 0.2750 0.6605 0.065 Uiso calc R 1 1
C C3 0.8178(3) 0.4256(2) 0.8904(2) 0.0391(6) Uani d . 1 1
C C4 0.7537(3) 0.5458(2) 0.9583(2) 0.0386(6) Uani d . 1 1
C C5 0.7153(4) 0.5189(3) 1.0870(2) 0.0514(7) Uani d . 1 1
H H5 0.7339 0.4241 1.1303 0.062 Uiso calc R 1 1
C C6 0.6498(4) 0.6324(3) 1.1502(3) 0.0604(8) Uani d . 1 1
H H6 0.6230 0.6135 1.2362 0.072 Uiso calc R 1 1
C C7 0.6238(4) 0.7730(3) 1.0875(3) 0.0641(9) Uani d . 1 1
H H7 0.5806 0.8495 1.1306 0.077 Uiso calc R 1 1
C C8 0.6617(4) 0.8005(3) 0.9604(3) 0.0639(8) Uani d . 1 1
H H8 0.6437 0.8958 0.9177 0.077 Uiso calc R 1 1
C C9 0.7263(4) 0.6880(3) 0.8957(3) 0.0542(7) Uani d . 1 1
H H9 0.7515 0.7076 0.8097 0.065 Uiso calc R 1 1
C C10 0.7373(3) 0.7275(2) 0.5307(2) 0.0387(6) Uani d . 1 1
C C11 0.6137(3) 0.6093(2) 0.5159(2) 0.0342(6) Uani d . 1 1
C C12 0.6925(3) 0.4735(2) 0.4926(2) 0.0381(6) Uani d . 1 1
H H12 0.8223 0.4555 0.4873 0.046 Uiso calc R 1 1
C C13 0.4193(3) 0.6353(2) 0.5229(2) 0.0373(6) Uani d . 1 1
H H13 0.3647 0.7262 0.5380 0.045 Uiso calc R 1 1
N N1 0.8561(3) 0.4352(2) 0.76772(18) 0.0446(5) Uani d . 1 1
H H1A 0.8490 0.5154 0.7148 0.054 Uiso calc R 1 1
N N2 0.8474(3) 0.2839(2) 0.93913(19) 0.0483(6) Uani d . 1 1
H H2A 0.8333 0.2485 1.0168 0.058 Uiso calc R 1 1
O O1 0.8703(2) 0.68667(16) 0.58457(15) 0.0455(5) Uani d . 1 1
O O2 0.7039(3) 0.86002(17) 0.48727(17) 0.0574(5) Uani d . 1 1
O O1W 0.4795(4) 0.9746(2) 0.31515(19) 0.0722(6) Uani d D 1 1
O O2W 0.0067(4) 0.9337(3) 0.6501(2) 0.0830(7) Uani d D 1 1
O O3W 0.7934(5) 0.1375(3) 0.1721(2) 0.0883(7) Uani d D 1 1
H HW11 0.529(4) 0.934(4) 0.374(2) 0.127(16) Uiso d D 1 1
H HW12 0.373(3) 1.010(4) 0.350(3) 0.132(17) Uiso d D 1 1
H HW21 0.004(4) 0.858(2) 0.616(3) 0.106(13) Uiso d D 1 1
H HW22 0.084(4) 0.994(2) 0.595(2) 0.109(14) Uiso d D 1 1
H HW31 0.683(2) 0.107(4) 0.214(3) 0.132(18) Uiso d D 1 1
H HW32 0.862(4) 0.129(4) 0.224(3) 0.120(15) Uiso d D 1 1

loop_
_atom_site_aniso_label
_atom_site_aniso_U_11
_atom_site_aniso_U_22
_atom_site_aniso_U_33
_atom_site_aniso_U_12
_atom_site_aniso_U_13
_atom_site_aniso_U_23
C1 0.0659(19) 0.0421(14) 0.0546(19) 0.0025(14) -0.0106(15) -0.0078(14)
C2 0.0643(19) 0.0479(16) 0.0483(18) 0.0019(14) -0.0064(14) -0.0133(14)
C3 0.0400(14) 0.0422(14) 0.0330(15) -0.0070(11) -0.0096(11) 0.0002(11)
C4 0.0368(14) 0.0431(14) 0.0368(15) -0.0047(11) -0.0102(11) -0.0075(11)
C5 0.0567(17) 0.0583(16) 0.0380(17) -0.0048(13) -0.0112(13) -0.0061(13)
C6 0.0636(19) 0.077(2) 0.0435(18) -0.0051(16) -0.0107(15) -0.0196(16)
C7 0.063(2) 0.071(2) 0.067(2) 0.0036(16) -0.0152(17) -0.0362(18)
C8 0.080(2) 0.0494(17) 0.065(2) 0.0021(16) -0.0202(18) -0.0141(15)
C9 0.0691(19) 0.0492(16) 0.0425(17) -0.0030(14) -0.0094(14) -0.0092(13)
C10 0.0456(16) 0.0362(13) 0.0327(15) -0.0064(11) -0.0046(12) -0.0076(11)
C11 0.0417(14) 0.0314(12) 0.0288(14) -0.0005(11) -0.0085(11) -0.0045(10)
C12 0.0383(14) 0.0390(13) 0.0363(15) 0.0003(11) -0.0090(11) -0.0056(11)
C13 0.0431(15) 0.0300(12) 0.0389(15) 0.0019(11) -0.0090(11) -0.0083(10)
N1 0.0526(13) 0.0421(12) 0.0362(13) -0.0008(10) -0.0090(10) -0.0027(9)
N2 0.0594(14) 0.0436(12) 0.0375(13) -0.0023(11) -0.0102(11) 0.0011(10)
O1 0.0495(11) 0.0452(9) 0.0447(11) -0.0091(8) -0.0194(9) -0.0032(8)
O2 0.0735(13) 0.0318(9) 0.0722(14) -0.0085(9) -0.0346(11) 0.0010(9)
O1W 0.0924(18) 0.0683(14) 0.0497(14) 0.0082(13) -0.0121(13) -0.0059(11)
O2W 0.127(2) 0.0710(14) 0.0531(15) -0.0447(15) -0.0272(14) 0.0016(12)
O3W 0.106(2) 0.0951(18) 0.0560(15) -0.0288(16) -0.0322(17) 0.0270(13)

loop_
_atom_type_symbol
_atom_type_description
_atom_type_scat_dispersion_real
_atom_type_scat_dispersion_imag
_atom_type_scat_source
C C 0.0033 0.0016 'International Tables Vol C Tables 4.2.6.8 and 6.1.1.4'
H H 0.0000 0.0000 'International Tables Vol C Tables 4.2.6.8 and 6.1.1.4'
N N 0.0061 0.0033 'International Tables Vol C Tables 4.2.6.8 and 6.1.1.4'
O O 0.0106 0.0060 'International Tables Vol C Tables 4.2.6.8 and 6.1.1.4'

loop_
_geom_angle_atom_site_label_1
_geom_angle_atom_site_label_2
_geom_angle_atom_site_label_3
_geom_angle_site_symmetry_1
_geom_angle
C2 C1 N2 . 107.1(2)
C2 C1 H1 . 126.4
N2 C1 H1 . 126.4
C1 C2 N1 . 106.9(2)
C1 C2 H2 . 126.6
N1 C2 H2 . 126.6
N2 C3 N1 . 106.71(19)
N2 C3 C4 . 126.4(2)
N1 C3 C4 . 126.8(2)
C9 C4 C5 . 119.0(2)
C9 C4 C3 . 120.4(2)
C5 C4 C3 . 120.6(2)
C6 C5 C4 . 120.1(2)
C6 C5 H5 . 120.0
C4 C5 H5 . 120.0
C7 C6 C5 . 120.6(3)
C7 C6 H6 . 119.7
C5 C6 H6 . 119.7
C6 C7 C8 . 119.7(2)
C6 C7 H7 . 120.2
C8 C7 H7 . 120.2
C7 C8 C9 . 120.5(3)
C7 C8 H8 . 119.7
C9 C8 H8 . 119.7
C8 C9 C4 . 120.2(3)
C8 C9 H9 . 119.9
C4 C9 H9 . 119.9
O2 C10 O1 . 124.1(2)
O2 C10 C11 . 117.9(2)
O1 C10 C11 . 118.0(2)
C12 C11 C13 . 119.0(2)
C12 C11 C10 . 120.3(2)
C13 C11 C10 . 120.69(19)
C13 C12 C11 2_666 120.8(2)
C13 C12 H12 2_666 119.6
C11 C12 H12 . 119.6
C12 C13 C11 2_666 120.2(2)
C12 C13 H13 2_666 119.9
C11 C13 H13 . 119.9
C3 N1 C2 . 109.7(2)
C3 N1 H1A . 125.2
C2 N1 H1A . 125.2
C3 N2 C1 . 109.6(2)
C3 N2 H2A . 125.2
C1 N2 H2A . 125.2
HW11 O1W HW12 . 104.8(15)
HW21 O2W HW22 . 103.8(14)
HW31 O3W HW32 . 106.0(16)

loop_
_geom_bond_atom_site_label_1
_geom_bond_atom_site_label_2
_geom_bond_site_symmetry_2
_geom_bond_distance
C1 C2 . 1.343(3)
C1 N2 . 1.369(3)
C1 H1 . 0.9300
C2 N1 . 1.368(3)
C2 H2 . 0.9300
C3 N2 . 1.334(3)
C3 N1 . 1.338(3)
C3 C4 . 1.458(3)
C4 C9 . 1.384(3)
C4 C5 . 1.393(3)
C5 C6 . 1.376(3)
C5 H5 . 0.9300
C6 C7 . 1.371(4)
C6 H6 . 0.9300
C7 C8 . 1.375(4)
C7 H7 . 0.9300
C8 C9 . 1.377(3)
C8 H8 . 0.9300
C9 H9 . 0.9300
C10 O2 . 1.251(3)
C10 O1 . 1.263(3)
C10 C11 . 1.501(3)
C11 C12 . 1.385(3)
C11 C13 . 1.393(3)
C12 C13 2_666 1.381(3)
C12 H12 . 0.9300
C13 C12 2_666 1.381(3)
C13 H13 . 0.9300
N1 H1A . 0.8600
N2 H2A . 0.8600
O1W HW11 . 0.852(10)
O1W HW12 . 0.850(10)
O2W HW21 . 0.859(10)
O2W HW22 . 0.854(10)
O3W HW31 . 0.850(10)
O3W HW32 . 0.847(10)

loop_
_geom_hbond_atom_site_label_D
_geom_hbond_atom_site_label_H
_geom_hbond_atom_site_label_A
_geom_hbond_site_symmetry_A
_geom_hbond_distance_DH
_geom_hbond_distance_HA
_geom_hbond_distance_DA
_geom_hbond_angle_DHA
N1 H1A O1 . 0.86 1.91 2.768(3) 171.6
N2 H2A O3W 1_556 0.86 1.82 2.663(3) 168.0
O1W HW11 O2 . 0.852(10) 2.015(12) 2.850(3) 167(3)
O1W HW12 O2 2_676 0.850(10) 2.33(3) 2.955(3) 131(3)
O2W HW21 O1 1_455 0.859(10) 2.026(15) 2.818(3) 153(3)
O2W HW22 O2 2_676 0.854(10) 2.005(13) 2.828(3) 161(3)
O3W HW31 O1W 1_545 0.850(10) 1.935(17) 2.749(4) 160(4)
O3W HW32 O2W 2_666 0.847(10) 1.891(14) 2.723(4) 167(4)
